data_7151163
loop_
_publ_author_name
'Brown, R. James'
'Brooks, Andrew C.'
'Griffiths, Jon-Paul'
'Vital, Betrand'
'Day, Peter'
'Wallis, John D.'

_publ_section_title
;
 Synthesis of bis(ethylenedithio)tetrathiafulvalene (BEDT-TTF)
 derivatives functionalised with two, four or eight hydroxyl groups.
;
_journal_issue 19
_journal_name_full 'Organic &amp; biomolecular chemistry'
_journal_page_first 3172
_journal_page_last 3182
_journal_paper_doi 10.1039/b709823e
_journal_volume 5
_journal_year 2007
_chemical_absolute_configuration syn
_chemical_formula_sum 'C15 H20 O4 S5'
_chemical_formula_weight 424.61
_chemical_melting_point 370.0(10)
_chemical_name_common
;
5S,6S-5,6-bis((4'R)-2',2'-dimethyl-1,3-dioxolan-4'-yl)-5,6-
dihydro-1,3-dithiolo(4,5-b)1,4-dithiin-2-thione
;
_chemical_name_systematic
;
5S,6S-5,6-bis((4'R)-2',2'-dimethyl-1,3-dioxolan-4'-yl)-5,6-dihydro-1,3-
dithiolo[4,5-b]1,4-dithiin-2-thione
;
_space_group_IT_number 19
_symmetry_cell_setting orthorhombic
_symmetry_space_group_name_Hall 'P 2ac 2ab'
_symmetry_space_group_name_H-M 'P 21 21 21'
_atom_sites_solution_hydrogens geom
_atom_sites_solution_primary direct
_atom_sites_solution_secondary difmap
_audit_creation_method SHELXL-97
_cell_angle_alpha 90.00
_cell_angle_beta 90.00
_cell_angle_gamma 90.00
_cell_formula_units_Z 4
_cell_length_a 9.3614(7)
_cell_length_b 10.3321(4)
_cell_length_c 20.0889(15)
_cell_measurement_reflns_used 12408
_cell_measurement_temperature 120(2)
_cell_measurement_theta_max 27.5
_cell_measurement_theta_min 1.0
_cell_volume 1943.1(2)
_computing_cell_refinement
;
'DENZO (Otwinowski and Minor, 1997)'
'COLLECT (Hooft, 1998)'
;
_computing_data_collection
;
'DENZO (Otwinowski and Minor, 1997)'
'COLLECT (Hooft, 1998)'
;
_computing_data_reduction
;
'DENZO (Otwinowski and Minor, 1997)'
'COLLECT (Hooft, 1998)'
;
_computing_molecular_graphics 'ORTEP3 (Johnson and Burnett, 1996)'
_computing_publication_material 'SHELXS-97 (Sheldrick, 1990)'
_computing_structure_refinement 'SHELXL-97 (Sheldrick, 1997)'
_computing_structure_solution 'SHELXS-97 (Sheldrick, 1990)'
_diffrn_ambient_temperature 120(2)
_diffrn_detector_area_resol_mean 9.091
_diffrn_measured_fraction_theta_full 0.976
_diffrn_measured_fraction_theta_max 0.976
_diffrn_measurement_device 'Enraf Nonius KappaCCD area detector'
_diffrn_measurement_method 'Phi and Omega scans to fill Ewald sphere'
_diffrn_radiation_monochromator graphite
_diffrn_radiation_source 'Enraf Nonius FR591 rotating anode'
_diffrn_radiation_type MoK\a
_diffrn_radiation_wavelength 0.71073
_diffrn_reflns_av_R_equivalents 0.1078
_diffrn_reflns_av_sigmaI/netI 0.1712
_diffrn_reflns_limit_h_max 11
_diffrn_reflns_limit_h_min -11
_diffrn_reflns_limit_k_max 12
_diffrn_reflns_limit_k_min -11
_diffrn_reflns_limit_l_max 20
_diffrn_reflns_limit_l_min -26
_diffrn_reflns_number 12408
_diffrn_reflns_theta_full 27.46
_diffrn_reflns_theta_max 27.47
_diffrn_reflns_theta_min 2.40
_exptl_absorpt_coefficient_mu 0.612
_exptl_absorpt_correction_T_max 0.97
_exptl_absorpt_correction_T_min 0.91
_exptl_absorpt_correction_type multi-scan
_exptl_absorpt_process_details
;
Using multiple and symmetry-related data measurements via the program
SORTAV
See R. H. Blessing, Acta Cryst. (1995), A51, 33-38
;
_exptl_crystal_colour yellow
_exptl_crystal_density_diffrn 1.451
_exptl_crystal_density_method 'not measured'
_exptl_crystal_description plate
_exptl_crystal_F_000 888
_exptl_crystal_size_max 0.15
_exptl_crystal_size_mid 0.1
_exptl_crystal_size_min 0.01
_refine_diff_density_max 0.330
_refine_diff_density_min -0.327
_refine_diff_density_rms 0.077
_refine_ls_abs_structure_details 'Flack H D (1983), Acta Cryst. A39, 876-881'
_refine_ls_abs_structure_Flack 0.07(12)
_refine_ls_extinction_method none
_refine_ls_goodness_of_fit_ref 0.870
_refine_ls_hydrogen_treatment constr
_refine_ls_matrix_type full
_refine_ls_number_parameters 217
_refine_ls_number_reflns 4282
_refine_ls_number_restraints 0
_refine_ls_restrained_S_all 0.870
_refine_ls_R_factor_all 0.1543
_refine_ls_R_factor_gt 0.0607
_refine_ls_shift/su_max 0.000
_refine_ls_shift/su_mean 0.000
_refine_ls_structure_factor_coef Fsqd
_refine_ls_weighting_details 'calc w=1/[\s^2^(Fo^2^)+(0.0436P)^2^+0.0000P] where P=(Fo^2^+2Fc^2^)/3'
_refine_ls_weighting_scheme calc
_refine_ls_wR_factor_gt 0.0985
_refine_ls_wR_factor_ref 0.1153
_reflns_number_gt 2239
_reflns_number_total 4282
_reflns_threshold_expression >2sigma(I)
_cod_data_source_file b709823e.txt
_cod_data_source_block minorthione
_cod_depositor_comments
;
The following automatic conversions were performed:

'_chemical_melting_point' value '369-371' was changed to '370.0(10)'
- the average value was taken and precision was estimated.

Automatic conversion script
Id: cif_fix_values 1646 2011-03-28 12:23:43Z adriana 
;
_cod_original_sg_symbol_H-M P212121
_cod_database_code 7151163

loop_
_symmetry_equiv_pos_as_xyz
'x, y, z'
'-x+1/2, -y, z+1/2'
'x+1/2, -y+1/2, -z'
'-x, y+1/2, -z+1/2'

loop_
_atom_site_label
_atom_site_type_symbol
_atom_site_fract_x
_atom_site_fract_y
_atom_site_fract_z
_atom_site_U_iso_or_equiv
_atom_site_adp_type
_atom_site_occupancy
_atom_site_symmetry_multiplicity
_atom_site_calc_flag
_atom_site_refinement_flags
_atom_site_disorder_assembly
_atom_site_disorder_group
S1 S 0.86627(15) 0.94305(12) 0.20255(9) 0.0522(5) Uani 1 1 d . . .
S2 S 0.68578(15) 0.71312(11) 0.17263(7) 0.0387(4) Uani 1 1 d . . .
S3 S 0.83493(17) 0.72611(12) 0.29835(8) 0.0497(4) Uani 1 1 d . . .
S4 S 0.53795(14) 0.46012(12) 0.20908(7) 0.0360(3) Uani 1 1 d . . .
S5 S 0.70596(17) 0.47145(13) 0.34638(7) 0.0451(4) Uani 1 1 d . . .
O1 O 0.8086(4) 0.3562(3) 0.14198(16) 0.0313(8) Uani 1 1 d . . .
O2 O 0.6661(4) 0.2875(5) 0.05951(18) 0.0693(14) Uani 1 1 d . . .
O3 O 0.6601(3) 0.1829(3) 0.36383(16) 0.0325(9) Uani 1 1 d . . .
O4 O 0.8280(4) 0.2080(3) 0.44271(16) 0.0447(10) Uani 1 1 d . . .
C1 C 0.7973(6) 0.8027(4) 0.2242(3) 0.0377(13) Uani 1 1 d . . .
C2 C 0.6537(5) 0.5880(4) 0.2288(3) 0.0330(13) Uani 1 1 d . . .
C3 C 0.7203(6) 0.5945(4) 0.2869(3) 0.0362(13) Uani 1 1 d . . .
C4 C 0.6464(5) 0.3192(4) 0.2332(2) 0.0263(12) Uani 1 1 d . . .
H4 H 0.5786 0.2519 0.2500 0.032 Uiso 1 1 calc R . .
C5 C 0.7560(5) 0.3428(4) 0.2886(3) 0.0284(12) Uani 1 1 d . . .
H5 H 0.8474 0.3692 0.2668 0.034 Uiso 1 1 calc R . .
C6 C 0.7207(5) 0.2618(4) 0.1720(2) 0.0310(12) Uani 1 1 d . . .
H6 H 0.7810 0.1868 0.1862 0.037 Uiso 1 1 calc R . .
C7 C 0.6177(6) 0.2172(5) 0.1158(3) 0.0433(15) Uani 1 1 d . . .
H7A H 0.6250 0.1227 0.1083 0.052 Uiso 1 1 calc R . .
H7B H 0.5174 0.2393 0.1266 0.052 Uiso 1 1 calc R . .
C8 C 0.8065(6) 0.3328(6) 0.0723(3) 0.0480(16) Uani 1 1 d . . .
C9 C 0.8255(7) 0.4602(7) 0.0362(3) 0.0683(19) Uani 1 1 d . . .
H9A H 0.9222 0.4931 0.0439 0.102 Uiso 0.50 1 calc PR . .
H9B H 0.7555 0.5229 0.0528 0.102 Uiso 0.50 1 calc PR . .
H9C H 0.8109 0.4469 -0.0117 0.102 Uiso 0.50 1 calc PR . .
H9D H 0.7369 0.4822 0.0128 0.102 Uiso 0.50 1 calc PR . .
H9E H 0.9036 0.4524 0.0039 0.102 Uiso 0.50 1 calc PR . .
H9F H 0.8482 0.5283 0.0684 0.102 Uiso 0.50 1 calc PR . .
C10 C 0.9177(7) 0.2302(6) 0.0543(3) 0.064(2) Uani 1 1 d . . .
H10A H 1.0136 0.2640 0.0633 0.096 Uiso 0.50 1 calc PR . .
H10B H 0.9093 0.2085 0.0070 0.096 Uiso 0.50 1 calc PR . .
H10C H 0.9015 0.1524 0.0812 0.096 Uiso 0.50 1 calc PR . .
H10D H 0.8693 0.1526 0.0377 0.096 Uiso 0.50 1 calc PR . .
H10E H 0.9737 0.2081 0.0939 0.096 Uiso 0.50 1 calc PR . .
H10F H 0.9814 0.2642 0.0198 0.096 Uiso 0.50 1 calc PR . .
C11 C 0.7858(5) 0.2180(5) 0.3279(2) 0.0310(12) Uani 1 1 d . . .
H11 H 0.8120 0.1469 0.2964 0.037 Uiso 1 1 calc R . .
C12 C 0.9000(5) 0.2297(6) 0.3818(3) 0.0444(15) Uani 1 1 d . . .
H12A H 0.9760 0.1643 0.3751 0.053 Uiso 1 1 calc R . .
H12B H 0.9437 0.3169 0.3812 0.053 Uiso 1 1 calc R . .
C13 C 0.7051(6) 0.1325(5) 0.4267(3) 0.0344(13) Uani 1 1 d . . .
C14 C 0.7456(6) -0.0099(5) 0.4202(3) 0.0456(15) Uani 1 1 d . . .
H14A H 0.6603 -0.0608 0.4098 0.068 Uiso 0.50 1 calc PR . .
H14B H 0.7867 -0.0402 0.4623 0.068 Uiso 0.50 1 calc PR . .
H14C H 0.8160 -0.0201 0.3845 0.068 Uiso 0.50 1 calc PR . .
H14D H 0.8484 -0.0199 0.4279 0.068 Uiso 0.50 1 calc PR . .
H14E H 0.7219 -0.0405 0.3754 0.068 Uiso 0.50 1 calc PR . .
H14F H 0.6927 -0.0607 0.4532 0.068 Uiso 0.50 1 calc PR . .
C15 C 0.5923(7) 0.1580(6) 0.4777(3) 0.0623(19) Uani 1 1 d . . .
H15A H 0.5070 0.1068 0.4673 0.094 Uiso 0.50 1 calc PR . .
H15B H 0.5677 0.2502 0.4775 0.094 Uiso 0.50 1 calc PR . .
H15C H 0.6281 0.1338 0.5218 0.094 Uiso 0.50 1 calc PR . .
H15D H 0.6282 0.2204 0.5104 0.094 Uiso 0.50 1 calc PR . .
H15E H 0.5675 0.0770 0.5003 0.094 Uiso 0.50 1 calc PR . .
H15F H 0.5072 0.1934 0.4559 0.094 Uiso 0.50 1 calc PR . .

loop_
_atom_site_aniso_label
_atom_site_aniso_U_11
_atom_site_aniso_U_22
_atom_site_aniso_U_33
_atom_site_aniso_U_23
_atom_site_aniso_U_13
_atom_site_aniso_U_12
S1 0.0395(9) 0.0263(7) 0.0906(13) -0.0009(8) 0.0133(9) 0.0028(6)
S2 0.0329(8) 0.0291(7) 0.0543(9) 0.0063(6) 0.0032(7) 0.0023(6)
S3 0.0636(11) 0.0318(7) 0.0536(10) -0.0120(7) -0.0017(9) -0.0046(7)
S4 0.0255(7) 0.0319(7) 0.0505(9) 0.0038(7) 0.0000(7) 0.0021(6)
S5 0.0674(11) 0.0372(8) 0.0308(8) -0.0062(6) 0.0064(8) 0.0003(7)
O1 0.032(2) 0.0378(19) 0.024(2) -0.0002(15) 0.0018(18) -0.0024(17)
O2 0.049(3) 0.130(4) 0.030(2) 0.008(2) -0.013(2) -0.039(3)
O3 0.026(2) 0.0348(19) 0.037(2) 0.0076(15) -0.0016(17) -0.0011(15)
O4 0.054(3) 0.055(2) 0.026(2) 0.0023(17) -0.008(2) -0.019(2)
C1 0.030(3) 0.026(3) 0.058(4) -0.006(2) 0.011(3) 0.006(2)
C2 0.028(3) 0.034(3) 0.037(4) -0.002(2) 0.007(3) 0.006(2)
C3 0.041(3) 0.030(3) 0.038(4) -0.014(2) 0.003(3) -0.003(2)
C4 0.023(3) 0.022(3) 0.033(3) 0.009(2) -0.001(2) -0.004(2)
C5 0.027(3) 0.031(3) 0.027(3) -0.005(2) 0.005(3) 0.001(2)
C6 0.036(3) 0.029(3) 0.029(3) -0.002(2) -0.002(3) -0.001(2)
C7 0.043(4) 0.054(3) 0.033(3) -0.004(3) -0.001(3) -0.012(3)
C8 0.034(4) 0.081(4) 0.030(4) -0.005(3) 0.001(3) -0.013(3)
C9 0.067(5) 0.095(5) 0.042(4) 0.029(4) 0.002(4) -0.007(4)
C10 0.077(5) 0.070(5) 0.047(4) -0.021(3) 0.021(4) -0.015(4)
C11 0.030(3) 0.034(3) 0.029(3) 0.002(2) 0.003(3) 0.001(2)
C12 0.027(3) 0.063(4) 0.043(4) 0.025(3) -0.004(3) -0.007(3)
C13 0.033(3) 0.041(3) 0.029(3) 0.006(2) -0.003(3) -0.003(3)
C14 0.047(4) 0.040(3) 0.050(4) 0.013(3) -0.010(3) -0.003(3)
C15 0.063(5) 0.067(4) 0.057(5) 0.006(4) 0.032(4) 0.003(3)

loop_
_atom_type_symbol
_atom_type_description
_atom_type_scat_dispersion_real
_atom_type_scat_dispersion_imag
_atom_type_scat_source
C C 0.0033 0.0016 'International Tables Vol C Tables 4.2.6.8 and 6.1.1.4'
H H 0.0000 0.0000 'International Tables Vol C Tables 4.2.6.8 and 6.1.1.4'
O O 0.0106 0.0060 'International Tables Vol C Tables 4.2.6.8 and 6.1.1.4'
S S 0.1246 0.1234 'International Tables Vol C Tables 4.2.6.8 and 6.1.1.4'

loop_
_geom_angle_atom_site_label_1
_geom_angle_atom_site_label_2
_geom_angle_atom_site_label_3
_geom_angle
_geom_angle_site_symmetry_1
_geom_angle_site_symmetry_3
_geom_angle_publ_flag
C1 S2 C2 96.5(3) . . ?
C1 S3 C3 96.8(3) . . ?
C2 S4 C4 101.3(2) . . ?
C3 S5 C5 94.3(2) . . ?
C6 O1 C8 107.2(4) . . ?
C7 O2 C8 108.7(4) . . ?
C11 O3 C13 107.2(4) . . ?
C12 O4 C13 106.0(4) . . ?
S1 C1 S3 123.6(3) . . ?
S1 C1 S2 123.2(3) . . ?
S3 C1 S2 113.2(3) . . ?
C3 C2 S2 116.9(4) . . ?
C3 C2 S4 121.9(4) . . ?
S2 C2 S4 121.3(3) . . ?
C2 C3 S3 116.4(4) . . ?
C2 C3 S5 121.9(4) . . ?
S3 C3 S5 121.6(3) . . ?
C6 C4 C5 109.9(4) . . ?
C6 C4 S4 110.3(3) . . ?
C5 C4 S4 115.8(3) . . ?
C4 C5 C11 111.2(4) . . ?
C4 C5 S5 113.9(3) . . ?
C11 C5 S5 109.3(3) . . ?
O1 C6 C4 109.8(4) . . ?
O1 C6 C7 104.9(4) . . ?
C4 C6 C7 114.5(4) . . ?
O2 C7 C6 103.2(4) . . ?
O2 C8 O1 104.3(4) . . ?
O2 C8 C9 108.0(5) . . ?
O1 C8 C9 108.9(5) . . ?
O2 C8 C10 111.0(5) . . ?
O1 C8 C10 110.0(5) . . ?
C9 C8 C10 114.2(5) . . ?
O3 C11 C12 103.8(4) . . ?
O3 C11 C5 108.8(4) . . ?
C12 C11 C5 115.2(4) . . ?
O4 C12 C11 105.5(4) . . ?
O4 C13 O3 103.8(4) . . ?
O4 C13 C15 108.5(4) . . ?
O3 C13 C15 109.5(5) . . ?
O4 C13 C14 110.2(4) . . ?
O3 C13 C14 110.5(4) . . ?
C15 C13 C14 113.8(5) . . ?

loop_
_geom_bond_atom_site_label_1
_geom_bond_atom_site_label_2
_geom_bond_distance
_geom_bond_site_symmetry_2
_geom_bond_publ_flag
S1 C1 1.646(5) . ?
S2 C1 1.738(5) . ?
S2 C2 1.742(5) . ?
S3 C1 1.723(6) . ?
S3 C3 1.747(5) . ?
S4 C2 1.754(5) . ?
S4 C4 1.839(5) . ?
S5 C3 1.750(6) . ?
S5 C5 1.827(5) . ?
O1 C6 1.411(5) . ?
O1 C8 1.420(6) . ?
O2 C7 1.419(6) . ?
O2 C8 1.419(6) . ?
O3 C11 1.427(5) . ?
O3 C13 1.429(6) . ?
O4 C12 1.414(6) . ?
O4 C13 1.427(6) . ?
C2 C3 1.326(7) . ?
C4 C6 1.532(6) . ?
C4 C5 1.533(7) . ?
C5 C11 1.538(7) . ?
C6 C7 1.555(7) . ?
C8 C9 1.513(8) . ?
C8 C10 1.529(8) . ?
C11 C12 1.526(7) . ?
C13 C15 1.496(7) . ?
C13 C14 1.525(7) . ?
